data_2019633
loop_
_publ_author_name
'Kavitha, Channappa N.'
'Yathirajan, Hemmige S.'
'Kaur, Manpreet'
'Hosten, Eric C.'
'Betz, Richard'
'Glidewell, Christopher'

_publ_section_title
;
 Three-dimensional hydrogen-bonded framework structures in flunarizinium
 nicotinate and flunarizinediium bis(4-toluenesulfonate) dihydrate
;
_journal_coeditor_code SK3553
_journal_issue 8
_journal_name_full 'Acta Crystallographica Section C'
_journal_page_first
;
;
_journal_paper_doi 10.1107/S2053229614016532
_journal_volume 70
_journal_year 2014
_chemical_formula_iupac 'C26 H28 F2 N2 2+ , 2C7 H7 O3 S - , 2H2 O'
_chemical_formula_moiety 'C26 H28 F2 N2 2+, 2(C7 H7 O3 S -), 2H2 O'
_chemical_formula_sum 'C40 H46 F2 N2 O8 S2'
_chemical_formula_weight 784.91
_chemical_name_common
;
Flunarizinediium bis(4-toluenesulfonate) dihydrate
;
_chemical_name_systematic
;
1-[Bis(4-fluorophenyl)methyl]-4-[(2<i>E</i>)-3-phenylprop-2-en-1-\
yl]piperazine-1,4-diium  bis(4-methylbenzenesulfonate) dihydrate
;
_space_group_crystal_system monoclinic
_space_group_IT_number 14
_space_group_name_Hall '-P 2ybc'
_space_group_name_H-M_alt 'P 1 21/c 1'
_symmetry_space_group_name_Hall '-P 2ybc'
_symmetry_space_group_name_H-M 'P 1 21/c 1'
_atom_sites_solution_hydrogens mixed
_audit_creation_method SHELXL2014
_cell_angle_alpha 90
_cell_angle_beta 106.497(3)
_cell_angle_gamma 90
_cell_formula_units_Z 4
_cell_length_a 10.0546(5)
_cell_length_b 14.8338(6)
_cell_length_c 26.9437(12)
_cell_measurement_reflns_used 9580
_cell_measurement_temperature 200(2)
_cell_measurement_theta_max 28.35
_cell_measurement_theta_min 1.58
_cell_volume 3853.2(3)
_computing_cell_refinement 'SAINT (Bruker, 2010)'
_computing_data_collection 'APEX2 (Bruker, 2010)'
_computing_data_reduction 'SAINT (Bruker, 2010)'
_computing_molecular_graphics 'PLATON (Spek, 2009)'
_computing_publication_material
;
SHELXL2014 (Sheldrick, 2014) and PLATON (Spek, 2009)
;
_computing_structure_refinement 'SHELXL2014 (Sheldrick, 2014)'
_computing_structure_solution 'SHELXS97 (Sheldrick, 2008)'
_diffrn_ambient_temperature 200(2)
_diffrn_measured_fraction_theta_full 0.999
_diffrn_measured_fraction_theta_max 0.999
_diffrn_measurement_device_type 'Bruker APEXII CCD area-detector'
_diffrn_measurement_method '\f and \w scans'
_diffrn_radiation_type MoK\a
_diffrn_radiation_wavelength 0.71073
_diffrn_reflns_av_R_equivalents 0.0378
_diffrn_reflns_limit_h_max 12
_diffrn_reflns_limit_h_min -12
_diffrn_reflns_limit_k_max 18
_diffrn_reflns_limit_k_min -15
_diffrn_reflns_limit_l_max 32
_diffrn_reflns_limit_l_min -32
_diffrn_reflns_number 45646
_diffrn_reflns_theta_full 25.242
_diffrn_reflns_theta_max 25.550
_diffrn_reflns_theta_min 2.091
_exptl_absorpt_coefficient_mu 0.203
_exptl_absorpt_correction_T_max 0.953
_exptl_absorpt_correction_T_min 0.877
_exptl_absorpt_correction_type multi-scan
_exptl_absorpt_process_details '(SADABS; Sheldrick, 2003)'
_exptl_crystal_colour yellow
_exptl_crystal_density_diffrn 1.353
_exptl_crystal_description block
_exptl_crystal_F_000 1656
_exptl_crystal_size_max 0.592
_exptl_crystal_size_mid 0.432
_exptl_crystal_size_min 0.237
_refine_diff_density_max 0.712
_refine_diff_density_min -0.604
_refine_ls_extinction_method none
_refine_ls_goodness_of_fit_ref 1.087
_refine_ls_hydrogen_treatment constr
_refine_ls_matrix_type full
_refine_ls_number_parameters 527
_refine_ls_number_reflns 7212
_refine_ls_number_restraints 27
_refine_ls_restrained_S_all 1.086
_refine_ls_R_factor_all 0.0844
_refine_ls_R_factor_gt 0.0753
_refine_ls_shift/su_max 0.001
_refine_ls_shift/su_mean 0.000
_refine_ls_structure_factor_coef Fsqd
_refine_ls_weighting_details 'w = 1/[\s^2^(Fo^2^)+(0.0731P)^2^+8.0533P] where P=(Fo^2^+2Fc^2^)/3'
_refine_ls_weighting_scheme calc
_refine_ls_wR_factor_gt 0.1952
_refine_ls_wR_factor_ref 0.2019
_reflns_number_gt 6219
_reflns_number_total 7212
_reflns_threshold_expression I>2\s(I)
_cod_data_source_file sk3553sup1.cif
_cod_data_source_block II
_cod_database_code 2019633
_cod_database_fobs_code 2019633
_shelx_space_group_comment
;
The symmetry employed for this shelxl refinement is uniquely defined
by the following loop, which should always be used as a source of
symmetry information in preference to the above space-group names.
They are only intended as comments.
;
_shelx_estimated_absorpt_t_min 0.889
_shelx_estimated_absorpt_t_max 0.953
_shelxl_version_number 2.014

loop_
_space_group_symop_operation_xyz
'x, y, z'
'-x, y+1/2, -z+1/2'
'-x, -y, -z'
'x, -y-1/2, z-1/2'

loop_
_atom_site_type_symbol
_atom_site_label
_atom_site_fract_x
_atom_site_fract_y
_atom_site_fract_z
_atom_site_U_iso_or_equiv
_atom_site_adp_type
_atom_site_calc_flag
_atom_site_occupancy
_atom_site_disorder_assembly
_atom_site_disorder_group
N N1 0.9062(3) 0.31590(17) 0.06845(9) 0.0283(5) Uani d 1 . .
H H1 0.9988 0.3286 0.0707 0.034 Uiso d 1 . .
C C2 0.8798(4) 0.3563(2) 0.11553(12) 0.0377(8) Uani d 1 . .
H H2A 0.9473 0.3313 0.1467 0.045 Uiso calc 1 . .
H H2B 0.7857 0.3391 0.1167 0.045 Uiso calc 1 . .
C C3 0.8915(3) 0.4569(2) 0.11658(12) 0.0329(7) Uani d 1 . .
H H3A 0.8675 0.4802 0.1474 0.040 Uiso calc 1 . .
H H3B 0.9888 0.4740 0.1198 0.040 Uiso calc 1 . .
N N4 0.7998(3) 0.49940(19) 0.06970(10) 0.0374(6) Uani d 1 . .
H H4 0.7026 0.4838 0.0691 0.045 Uiso d 1 . .
C C5 0.8239(4) 0.4592(2) 0.02266(12) 0.0376(8) Uani d 1 . .
H H5A 0.9185 0.4751 0.0213 0.045 Uiso calc 1 . .
H H5B 0.7570 0.4853 -0.0083 0.045 Uiso calc 1 . .
C C6 0.8088(4) 0.3587(2) 0.02114(13) 0.0421(8) Uani d 1 . .
H H6A 0.8289 0.3351 -0.0103 0.050 Uiso calc 1 . .
H H6B 0.7120 0.3426 0.0193 0.050 Uiso calc 1 . .
C C1 0.8877(4) 0.2133(2) 0.06603(13) 0.0376(8) Uani d 1 . .
H H1A 0.7879 0.2008 0.0629 0.045 Uiso calc 1 . .
C C11 0.9731(4) 0.1704(2) 0.11671(14) 0.0411(8) Uani d 1 . .
C C12 0.9029(4) 0.1445(3) 0.15121(15) 0.0464(9) Uani d 1 . .
H H12 0.8061 0.1555 0.1435 0.056 Uiso calc 1 . .
C C13 0.9716(5) 0.1025(3) 0.19714(16) 0.0549(10) Uani d 1 . .
H H13 0.9228 0.0848 0.2210 0.066 Uiso calc 1 . .
C C14 1.1094(5) 0.0870(3) 0.20764(16) 0.0572(11) Uani d 1 . .
F F14 1.1764(3) 0.04445(19) 0.25255(11) 0.0858(10) Uani d 1 . .
C C15 1.1850(5) 0.1137(3) 0.17454(19) 0.0610(12) Uani d 1 . .
H H15 1.2822 0.1039 0.1830 0.073 Uiso calc 1 . .
C C16 1.1131(4) 0.1556(3) 0.12814(16) 0.0491(9) Uani d 1 . .
H H16 1.1618 0.1740 0.1044 0.059 Uiso calc 1 . .
C C21 0.9177(4) 0.1744(2) 0.01823(13) 0.0377(8) Uani d 1 . .
C C22 1.0266(4) 0.1995(3) -0.00073(16) 0.0511(10) Uani d 1 . .
H H22 1.0890 0.2450 0.0167 0.061 Uiso calc 1 . .
C C23 1.0464(5) 0.1601(3) -0.04430(16) 0.0542(10) Uani d 1 . .
H H23 1.1211 0.1780 -0.0571 0.065 Uiso calc 1 . .
C C24 0.9575(5) 0.0957(3) -0.06822(14) 0.0503(10) Uani d 1 . .
F F24 0.9777(4) 0.05713(19) -0.11165(10) 0.0848(10) Uani d 1 . .
C C25 0.8505(5) 0.0685(3) -0.05213(16) 0.0588(11) Uani d 1 . .
H H25 0.7905 0.0222 -0.0701 0.071 Uiso calc 1 . .
C C26 0.8279(4) 0.1087(3) -0.00872(16) 0.0504(9) Uani d 1 . .
H H26 0.7504 0.0910 0.0026 0.061 Uiso calc 1 . .
C C41 0.8089(4) 0.5998(2) 0.06908(14) 0.0440(8) Uani d 1 . .
H H41A 0.9029 0.6170 0.0677 0.053 Uiso calc 1 . .
H H41B 0.7418 0.6225 0.0371 0.053 Uiso calc 1 . .
C C42 0.7812(4) 0.6449(2) 0.11408(14) 0.0432(8) Uani d 1 . .
H H42 0.6939 0.6343 0.1201 0.052 Uiso calc 1 . .
C C43 0.8675(4) 0.6978(3) 0.14586(15) 0.0457(9) Uani d 1 . .
H H43 0.9579 0.7021 0.1416 0.055 Uiso calc 1 . .
C C31 0.8407(4) 0.7523(3) 0.18798(14) 0.0442(8) Uani d 1 . .
C C32 0.9371(5) 0.8177(3) 0.21029(16) 0.0580(11) Uani d 1 . .
H H32 1.0175 0.8247 0.1988 0.070 Uiso calc 1 . .
C C33 0.9191(6) 0.8722(3) 0.24818(18) 0.0676(13) Uani d 1 . .
H H33 0.9861 0.9174 0.2622 0.081 Uiso calc 1 . .
C C34 0.8081(6) 0.8634(3) 0.26634(17) 0.0710(15) Uani d 1 . .
H H34 0.7970 0.9018 0.2931 0.085 Uiso calc 1 . .
C C35 0.7098(5) 0.7972(4) 0.24544(19) 0.0681(13) Uani d 1 . .
H H35 0.6314 0.7895 0.2581 0.082 Uiso calc 1 . .
C C36 0.7275(4) 0.7427(3) 0.20607(16) 0.0527(10) Uani d 1 . .
H H36 0.6600 0.6981 0.1914 0.063 Uiso calc 1 . .
C C51 1.3052(3) 0.6677(2) 0.17881(13) 0.0366(7) Uani d 1 . .
C C52 1.2814(4) 0.7583(3) 0.16840(15) 0.0446(8) Uani d 1 . .
H H52 1.2474 0.7782 0.1336 0.054 Uiso calc 1 . .
C C53 1.3065(4) 0.8197(3) 0.20801(16) 0.0507(9) Uani d 1 . .
H H53 1.2896 0.8818 0.2003 0.061 Uiso calc 1 . .
C C54 1.3564(4) 0.7923(3) 0.25945(16) 0.0504(9) Uani d 1 . .
C C55 1.3787(5) 0.7012(3) 0.26940(15) 0.0523(10) Uani d 1 . .
H H55 1.4118 0.6810 0.3042 0.063 Uiso calc 1 . .
C C56 1.3537(4) 0.6388(3) 0.22950(14) 0.0484(9) Uani d 1 . .
H H56 1.3698 0.5765 0.2370 0.058 Uiso calc 1 . .
C C57 1.3887(6) 0.8599(4) 0.30303(19) 0.0741(14) Uani d 1 . .
H H57A 1.3970 0.8287 0.3358 0.111 Uiso calc 1 . .
H H57B 1.3139 0.9045 0.2970 0.111 Uiso calc 1 . .
H H57C 1.4763 0.8904 0.3046 0.111 Uiso calc 1 . .
S S51 1.27821(10) 0.59086(6) 0.12647(3) 0.0400(2) Uani d 1 . .
O O51 1.2760(4) 0.50202(19) 0.14856(11) 0.0621(8) Uani d 1 . .
O O52 1.3909(3) 0.60300(19) 0.10373(12) 0.0601(8) Uani d 1 . .
O O53 1.1460(3) 0.6137(2) 0.09039(10) 0.0662(9) Uani d 1 . .
C C61 0.4319(4) 0.1735(3) -0.00551(18) 0.0413(11) Uani d 0.832(6) A -1
C C62 0.3808(17) 0.0869(7) -0.0143(4) 0.093(2) Uani d 0.832(6) A -1
H H62 0.3444 0.0576 0.0104 0.112 Uiso calc 0.832(6) A -1
C C63 0.3830(13) 0.0428(6) -0.0596(4) 0.092(4) Uani d 0.832(6) A -1
H H63 0.3522 -0.0180 -0.0645 0.110 Uiso calc 0.832(6) A -1
C C64 0.4279(13) 0.0839(6) -0.0970(3) 0.0534(13) Uani d 0.832(6) A -1
C C65 0.4758(6) 0.1721(4) -0.0882(2) 0.0484(15) Uani d 0.832(6) A -1
H H65 0.5067 0.2027 -0.1138 0.058 Uiso calc 0.832(6) A -1
C C66 0.4789(5) 0.2158(3) -0.04249(19) 0.0450(13) Uani d 0.832(6) A -1
H H66 0.5139 0.2755 -0.0367 0.054 Uiso calc 0.832(6) A -1
C C67 0.4262(16) 0.0347(6) -0.1462(4) 0.070(2) Uani d 0.832(6) A -1
H H67A 0.4667 0.0732 -0.1676 0.105 Uiso calc 0.832(6) A -1
H H67B 0.3303 0.0199 -0.1652 0.105 Uiso calc 0.832(6) A -1
H H67C 0.4804 -0.0209 -0.1376 0.105 Uiso calc 0.832(6) A -1
S S61 0.44568(17) 0.22444(13) 0.05538(6) 0.0442(4) Uani d 0.832(6) A -1
O O61 0.3748(4) 0.3104(2) 0.04318(14) 0.0566(11) Uani d 0.832(6) A -1
O O62 0.3801(4) 0.1655(3) 0.08433(15) 0.0681(12) Uani d 0.832(6) A -1
O O63 0.5873(5) 0.2398(5) 0.0767(2) 0.097(2) Uani d 0.832(6) A -1
C C61A 0.474(2) 0.1737(10) -0.0054(6) 0.0413(11) Uani d 0.168(6) A -2
C C62A 0.397(8) 0.095(3) -0.0121(15) 0.093(2) Uani d 0.168(6) A -2
H H62A 0.3742 0.0678 0.0164 0.112 Uiso calc 0.168(6) A -2
C C63A 0.353(7) 0.056(4) -0.0611(16) 0.092(4) Uani d 0.168(6) A -2
H H63A 0.2792 0.0139 -0.0684 0.110 Uiso calc 0.168(6) A -2
C C64A 0.413(7) 0.078(3) -0.0988(13) 0.0534(13) Uani d 0.168(6) A -2
C C65A 0.502(4) 0.152(2) -0.0898(8) 0.0484(15) Uani d 0.168(6) A -2
H H65A 0.5517 0.1670 -0.1138 0.058 Uiso calc 0.168(6) A -2
C C66A 0.518(3) 0.2049(15) -0.0460(7) 0.0450(13) Uani d 0.168(6) A -2
H H66A 0.5591 0.2628 -0.0441 0.054 Uiso calc 0.168(6) A -2
C C67A 0.405(9) 0.015(4) -0.1434(19) 0.070(2) Uani d 0.168(6) A -2
H H67D 0.3240 0.0304 -0.1723 0.105 Uiso calc 0.168(6) A -2
H H67E 0.3960 -0.0471 -0.1324 0.105 Uiso calc 0.168(6) A -2
H H67F 0.4894 0.0206 -0.1544 0.105 Uiso calc 0.168(6) A -2
S S61A 0.4738(9) 0.2443(6) 0.0478(3) 0.0442(4) Uani d 0.168(6) A -2
O O61A 0.4807(16) 0.3360(7) 0.0291(6) 0.059(5) Uiso d 0.168(6) A -2
O O62A 0.3450(13) 0.2298(11) 0.0612(6) 0.067(6) Uiso d 0.168(6) A -2
O O63A 0.5974(10) 0.2273(9) 0.0855(5) 0.017(3) Uiso d 0.168(6) A -2
O O71 1.1663(3) 0.37595(19) 0.07577(12) 0.0563(7) Uani d 1 . .
H H71A 1.1873 0.4171 0.0985 0.084 Uiso d 1 . .
H H71B 1.2430 0.3652 0.0700 0.090 Uiso d 1 . .
O O81 0.5371(3) 0.4699(2) 0.07130(16) 0.0782(11) Uani d 1 . .
H H81B 0.4924 0.5051 0.0850 0.117 Uiso d 1 . .
H H81A 0.4824 0.4292 0.0563 0.117 Uiso d 1 . .

loop_
_atom_site_aniso_label
_atom_site_aniso_U_11
_atom_site_aniso_U_22
_atom_site_aniso_U_33
_atom_site_aniso_U_12
_atom_site_aniso_U_13
_atom_site_aniso_U_23
N1 0.0293(13) 0.0278(13) 0.0288(13) -0.0005(10) 0.0099(10) -0.0034(10)
C2 0.050(2) 0.0381(18) 0.0283(16) 0.0069(15) 0.0164(15) -0.0004(13)
C3 0.0369(17) 0.0332(17) 0.0273(15) 0.0053(13) 0.0070(13) -0.0024(13)
N4 0.0484(17) 0.0359(15) 0.0300(14) 0.0117(13) 0.0144(12) 0.0002(12)
C5 0.0432(19) 0.0415(19) 0.0284(16) 0.0103(15) 0.0108(14) -0.0007(14)
C6 0.049(2) 0.044(2) 0.0312(17) 0.0087(16) 0.0092(15) -0.0010(15)
C1 0.0378(18) 0.0334(18) 0.0418(19) -0.0049(14) 0.0114(15) -0.0050(14)
C11 0.053(2) 0.0281(17) 0.0437(19) 0.0048(15) 0.0162(17) -0.0046(14)
C12 0.056(2) 0.039(2) 0.047(2) 0.0028(17) 0.0188(18) 0.0022(16)
C13 0.076(3) 0.042(2) 0.049(2) 0.002(2) 0.022(2) 0.0085(18)
C14 0.082(3) 0.033(2) 0.045(2) 0.003(2) 0.001(2) 0.0006(17)
F14 0.110(2) 0.0607(17) 0.0622(16) 0.0123(16) -0.0149(16) 0.0141(13)
C15 0.046(2) 0.045(2) 0.083(3) 0.0035(18) 0.004(2) -0.012(2)
C16 0.056(2) 0.037(2) 0.056(2) -0.0032(17) 0.0189(19) -0.0028(17)
C21 0.049(2) 0.0317(17) 0.0335(17) 0.0078(15) 0.0142(15) -0.0001(14)
C22 0.056(2) 0.047(2) 0.055(2) -0.0161(18) 0.0226(19) -0.0180(18)
C23 0.074(3) 0.049(2) 0.052(2) -0.002(2) 0.037(2) -0.0044(18)
C24 0.079(3) 0.037(2) 0.0364(19) 0.0094(19) 0.0184(19) -0.0044(15)
F24 0.150(3) 0.0631(17) 0.0510(15) -0.0019(18) 0.0443(17) -0.0222(13)
C25 0.075(3) 0.044(2) 0.052(2) -0.015(2) 0.009(2) -0.0171(19)
C26 0.053(2) 0.040(2) 0.061(2) -0.0046(17) 0.022(2) 0.0034(18)
C41 0.056(2) 0.0346(18) 0.0409(19) 0.0125(16) 0.0140(17) 0.0048(15)
C42 0.051(2) 0.0348(19) 0.045(2) 0.0131(16) 0.0159(17) 0.0001(15)
C43 0.044(2) 0.045(2) 0.051(2) 0.0082(17) 0.0189(17) 0.0088(17)
C31 0.053(2) 0.042(2) 0.0365(18) 0.0099(17) 0.0110(16) 0.0059(15)
C32 0.063(3) 0.062(3) 0.050(2) -0.002(2) 0.016(2) 0.010(2)
C33 0.090(4) 0.050(3) 0.051(2) -0.011(2) 0.001(2) 0.000(2)
C34 0.112(4) 0.056(3) 0.040(2) 0.031(3) 0.013(3) -0.006(2)
C35 0.064(3) 0.083(3) 0.065(3) 0.027(3) 0.032(2) 0.016(3)
C36 0.053(2) 0.048(2) 0.054(2) 0.0001(18) 0.0090(19) 0.0028(18)
C51 0.0362(17) 0.0393(18) 0.0359(17) 0.0018(14) 0.0130(14) 0.0037(14)
C52 0.052(2) 0.041(2) 0.0402(19) 0.0053(16) 0.0121(16) 0.0039(16)
C53 0.056(2) 0.040(2) 0.059(2) 0.0058(17) 0.022(2) 0.0019(18)
C54 0.054(2) 0.054(2) 0.049(2) -0.0008(18) 0.0243(18) -0.0107(18)
C55 0.065(3) 0.059(2) 0.0348(19) -0.005(2) 0.0172(18) 0.0042(17)
C56 0.064(2) 0.044(2) 0.0393(19) -0.0007(18) 0.0185(18) 0.0058(16)
C57 0.095(4) 0.071(3) 0.061(3) -0.003(3) 0.030(3) -0.019(2)
S51 0.0485(5) 0.0403(5) 0.0339(4) -0.0020(4) 0.0159(4) 0.0013(3)
O51 0.100(2) 0.0417(15) 0.0421(15) -0.0197(15) 0.0159(15) -0.0003(12)
O52 0.0704(19) 0.0503(17) 0.076(2) -0.0065(14) 0.0471(17) -0.0141(14)
O53 0.0642(19) 0.093(2) 0.0365(14) 0.0181(17) 0.0066(13) -0.0071(15)
C61 0.021(3) 0.045(2) 0.060(2) 0.0073(18) 0.0144(19) -0.0026(18)
C62 0.153(7) 0.058(4) 0.100(4) -0.043(4) 0.088(5) -0.025(3)
C63 0.160(9) 0.046(4) 0.094(4) -0.028(6) 0.076(5) -0.019(3)
C64 0.057(4) 0.050(3) 0.053(2) 0.013(2) 0.014(2) 0.0022(19)
C65 0.040(3) 0.057(4) 0.044(2) 0.006(3) 0.0053(19) 0.011(2)
C66 0.030(3) 0.044(2) 0.054(2) 0.001(2) -0.001(2) 0.0033(19)
C67 0.093(7) 0.062(6) 0.054(3) 0.010(4) 0.018(3) 0.000(4)
S61 0.0298(7) 0.0456(8) 0.0606(7) -0.0028(6) 0.0183(5) -0.0034(6)
O61 0.058(2) 0.053(2) 0.060(2) 0.0118(16) 0.0186(17) -0.0062(16)
O62 0.072(3) 0.073(3) 0.068(2) 0.000(2) 0.034(2) 0.008(2)
O63 0.068(3) 0.138(6) 0.091(4) 0.017(3) 0.034(3) -0.017(4)
C61A 0.021(3) 0.045(2) 0.060(2) 0.0073(18) 0.0144(19) -0.0026(18)
C62A 0.153(7) 0.058(4) 0.100(4) -0.043(4) 0.088(5) -0.025(3)
C63A 0.160(9) 0.046(4) 0.094(4) -0.028(6) 0.076(5) -0.019(3)
C64A 0.057(4) 0.050(3) 0.053(2) 0.013(2) 0.014(2) 0.0022(19)
C65A 0.040(3) 0.057(4) 0.044(2) 0.006(3) 0.0053(19) 0.011(2)
C66A 0.030(3) 0.044(2) 0.054(2) 0.001(2) -0.001(2) 0.0033(19)
C67A 0.093(7) 0.062(6) 0.054(3) 0.010(4) 0.018(3) 0.000(4)
S61A 0.0298(7) 0.0456(8) 0.0606(7) -0.0028(6) 0.0183(5) -0.0034(6)
O71 0.0462(15) 0.0511(16) 0.0750(19) -0.0082(12) 0.0228(14) -0.0225(14)
O81 0.0590(19) 0.065(2) 0.128(3) 0.0021(16) 0.056(2) -0.015(2)

loop_
_atom_type_symbol
_atom_type_description
_atom_type_scat_dispersion_real
_atom_type_scat_dispersion_imag
_atom_type_scat_source
C C 0.0033 0.0016 'International Tables Vol C Tables 4.2.6.8 and 6.1.1.4'
H H 0.0000 0.0000 'International Tables Vol C Tables 4.2.6.8 and 6.1.1.4'
F F 0.0171 0.0103 'International Tables Vol C Tables 4.2.6.8 and 6.1.1.4'
N N 0.0061 0.0033 'International Tables Vol C Tables 4.2.6.8 and 6.1.1.4'
O O 0.0106 0.0060 'International Tables Vol C Tables 4.2.6.8 and 6.1.1.4'
S S 0.1246 0.1234 'International Tables Vol C Tables 4.2.6.8 and 6.1.1.4'

loop_
_geom_angle_atom_site_label_1
_geom_angle_atom_site_label_2
_geom_angle_atom_site_label_3
_geom_angle
C2 N1 C6 108.6(2)
C2 N1 C1 112.7(2)
C6 N1 C1 109.9(2)
C2 N1 H1 106.2
C6 N1 H1 111.4
C1 N1 H1 108.0
N1 C2 C3 112.6(3)
N1 C2 H2A 109.1
C3 C2 H2A 109.1
N1 C2 H2B 109.1
C3 C2 H2B 109.1
H2A C2 H2B 107.8
N4 C3 C2 112.5(3)
N4 C3 H3A 109.1
C2 C3 H3A 109.1
N4 C3 H3B 109.1
C2 C3 H3B 109.1
H3A C3 H3B 107.8
C3 N4 C5 110.2(2)
C3 N4 C41 114.2(3)
C5 N4 C41 111.5(3)
C3 N4 H4 106.5
C5 N4 H4 106.9
C41 N4 H4 107.0
N4 C5 C6 112.6(3)
N4 C5 H5A 109.1
C6 C5 H5A 109.1
N4 C5 H5B 109.1
C6 C5 H5B 109.1
H5A C5 H5B 107.8
C5 C6 N1 111.1(3)
C5 C6 H6A 109.4
N1 C6 H6A 109.4
C5 C6 H6B 109.4
N1 C6 H6B 109.4
H6A C6 H6B 108.0
C21 C1 C11 113.7(3)
C21 C1 N1 111.3(3)
C11 C1 N1 110.2(3)
C21 C1 H1A 107.1
C11 C1 H1A 107.1
N1 C1 H1A 107.1
C16 C11 C12 119.8(4)
C16 C11 C1 123.2(3)
C12 C11 C1 117.0(3)
C11 C12 C13 120.7(4)
C11 C12 H12 119.7
C13 C12 H12 119.7
C14 C13 C12 119.1(4)
C14 C13 H13 120.5
C12 C13 H13 120.5
C13 C14 F14 118.9(4)
C13 C14 C15 122.3(4)
F14 C14 C15 118.8(4)
C14 C15 C16 117.6(4)
C14 C15 H15 121.2
C16 C15 H15 121.2
C11 C16 C15 120.6(4)
C11 C16 H16 119.7
C15 C16 H16 119.7
C22 C21 C26 117.5(3)
C22 C21 C1 125.4(3)
C26 C21 C1 117.1(3)
C23 C22 C21 121.5(4)
C23 C22 H22 119.3
C21 C22 H22 119.3
C24 C23 C22 118.3(4)
C24 C23 H23 120.8
C22 C23 H23 120.8
C25 C24 C23 123.3(4)
C25 C24 F24 118.8(4)
C23 C24 F24 117.9(4)
C24 C25 C26 119.0(4)
C24 C25 H25 120.5
C26 C25 H25 120.5
C21 C26 C25 120.3(4)
C21 C26 H26 119.8
C25 C26 H26 119.8
C42 C41 N4 114.5(3)
C42 C41 H41A 108.6
N4 C41 H41A 108.6
C42 C41 H41B 108.6
N4 C41 H41B 108.6
H41A C41 H41B 107.6
C43 C42 C41 124.6(4)
C43 C42 H42 117.7
C41 C42 H42 117.7
C42 C43 C31 127.2(4)
C42 C43 H43 116.4
C31 C43 H43 116.4
C36 C31 C32 118.0(4)
C36 C31 C43 124.6(4)
C32 C31 C43 117.4(4)
C33 C32 C31 121.3(4)
C33 C32 H32 119.3
C31 C32 H32 119.3
C34 C33 C32 121.2(5)
C34 C33 H33 119.4
C32 C33 H33 119.4
C33 C34 C35 119.2(4)
C33 C34 H34 120.4
C35 C34 H34 120.4
C36 C35 C34 119.3(4)
C36 C35 H35 120.3
C34 C35 H35 120.3
C31 C36 C35 120.9(4)
C31 C36 H36 119.5
C35 C36 H36 119.5
C52 C51 C56 119.7(3)
C52 C51 S51 119.1(3)
C56 C51 S51 121.2(3)
C53 C52 C51 120.4(3)
C53 C52 H52 119.8
C51 C52 H52 119.8
C52 C53 C54 121.1(4)
C52 C53 H53 119.5
C54 C53 H53 119.5
C55 C54 C53 118.0(4)
C55 C54 C57 120.7(4)
C53 C54 C57 121.2(4)
C54 C55 C56 121.2(4)
C54 C55 H55 119.4
C56 C55 H55 119.4
C51 C56 C55 119.6(4)
C51 C56 H56 120.2
C55 C56 H56 120.2
C54 C57 H57A 109.5
C54 C57 H57B 109.5
H57A C57 H57B 109.5
C54 C57 H57C 109.5
H57A C57 H57C 109.5
H57B C57 H57C 109.5
O52 S51 O53 111.57(19)
O52 S51 O51 113.15(19)
O53 S51 O51 111.8(2)
O52 S51 C51 107.21(17)
O53 S51 C51 106.72(17)
O51 S51 C51 105.94(16)
C66 C61 C62 119.4(4)
C66 C61 S61 121.7(3)
C62 C61 S61 118.8(4)
C61 C62 C63 119.4(5)
C61 C62 H62 120.3
C63 C62 H62 120.3
C64 C63 C62 122.0(5)
C64 C63 H63 119.0
C62 C63 H63 119.0
C63 C64 C65 117.9(4)
C63 C64 C67 120.7(5)
C65 C64 C67 121.5(5)
C66 C65 C64 120.8(4)
C66 C65 H65 119.6
C64 C65 H65 119.6
C61 C66 C65 120.5(4)
C61 C66 H66 119.7
C65 C66 H66 119.7
C64 C67 H67A 109.5
C64 C67 H67B 109.5
H67A C67 H67B 109.5
C64 C67 H67C 109.5
H67A C67 H67C 109.5
H67B C67 H67C 109.5
O63 S61 O62 116.4(4)
O63 S61 O61 109.1(4)
O62 S61 O61 112.5(2)
O63 S61 C61 104.6(3)
O62 S61 C61 108.2(2)
O61 S61 C61 105.1(2)
C66A C61A C62A 118.3(7)
C66A C61A S61A 121.2(7)
C62A C61A S61A 118.5(8)
C61A C62A C63A 119.1(9)
C61A C62A H62A 120.5
C63A C62A H62A 120.5
C64A C63A C62A 121.5(11)
C64A C63A H63A 119.3
C62A C63A H63A 119.3
C63A C64A C65A 117.1(7)
C63A C64A C67A 120.7(9)
C65A C64A C67A 121.2(11)
C66A C65A C64A 120.4(8)
C66A C65A H65A 119.8
C64A C65A H65A 119.8
C61A C66A C65A 120.4(7)
C61A C66A H66A 119.8
C65A C66A H66A 119.8
C64A C67A H67D 109.5
C64A C67A H67E 109.5
H67D C67A H67E 109.5
C64A C67A H67F 109.5
H67D C67A H67F 109.5
H67E C67A H67F 109.5
O63A S61A O62A 117.7(7)
O63A S61A O61A 107.6(6)
O62A S61A O61A 110.9(6)
O63A S61A C61A 106.3(6)
O62A S61A C61A 108.4(6)
O61A S61A C61A 105.2(6)
H71A O71 H71B 102.4
H81B O81 H81A 107.5

loop_
_geom_bond_atom_site_label_1
_geom_bond_atom_site_label_2
_geom_bond_distance
N1 C2 1.493(4)
N1 C6 1.509(4)
N1 C1 1.532(4)
N1 H1 0.9355
C2 C3 1.497(5)
C2 H2A 0.9900
C2 H2B 0.9900
C3 N4 1.477(4)
C3 H3A 0.9900
C3 H3B 0.9900
N4 C5 1.482(4)
N4 C41 1.493(4)
N4 H4 0.9998
C5 C6 1.497(5)
C5 H5A 0.9900
C5 H5B 0.9900
C6 H6A 0.9900
C6 H6B 0.9900
C1 C21 1.518(5)
C1 C11 1.531(5)
C1 H1A 1.0000
C11 C16 1.370(5)
C11 C12 1.372(5)
C12 C13 1.382(6)
C12 H12 0.9500
C13 C14 1.352(7)
C13 H13 0.9500
C14 F14 1.361(5)
C14 C15 1.384(7)
C15 C16 1.400(6)
C15 H15 0.9500
C16 H16 0.9500
C21 C22 1.384(5)
C21 C26 1.386(5)
C22 C23 1.376(5)
C22 H22 0.9500
C23 C24 1.341(6)
C23 H23 0.9500
C24 C25 1.332(6)
C24 F24 1.368(4)
C25 C26 1.388(6)
C25 H25 0.9500
C26 H26 0.9500
C41 C42 1.479(5)
C41 H41A 0.9900
C41 H41B 0.9900
C42 C43 1.297(6)
C42 H42 0.9500
C43 C31 1.479(5)
C43 H43 0.9500
C31 C36 1.367(6)
C31 C32 1.382(6)
C32 C33 1.353(7)
C32 H32 0.9500
C33 C34 1.346(8)
C33 H33 0.9500
C34 C35 1.394(8)
C34 H34 0.9500
C35 C36 1.384(6)
C35 H35 0.9500
C36 H36 0.9500
C51 C52 1.380(5)
C51 C56 1.382(5)
C51 S51 1.773(4)
C52 C53 1.371(5)
C52 H52 0.9500
C53 C54 1.394(6)
C53 H53 0.9500
C54 C55 1.384(6)
C54 C57 1.507(6)
C55 C56 1.387(6)
C55 H55 0.9500
C56 H56 0.9500
C57 H57A 0.9800
C57 H57B 0.9800
C57 H57C 0.9800
S51 O52 1.444(3)
S51 O53 1.446(3)
S51 O51 1.449(3)
C61 C66 1.370(6)
C61 C62 1.379(7)
C61 S61 1.776(4)
C62 C63 1.390(8)
C62 H62 0.9500
C63 C64 1.361(7)
C63 H63 0.9500
C64 C65 1.390(7)
C64 C67 1.508(6)
C65 C66 1.384(7)
C65 H65 0.9500
C66 H66 0.9500
C67 H67A 0.9800
C67 H67B 0.9800
C67 H67C 0.9800
S61 O63 1.395(5)
S61 O62 1.448(4)
S61 O61 1.452(4)
C61A C66A 1.373(7)
C61A C62A 1.383(8)
C61A S61A 1.773(6)
C62A C63A 1.392(10)
C62A H62A 0.9500
C63A C64A 1.362(8)
C63A H63A 0.9500
C64A C65A 1.392(9)
C64A C67A 1.509(8)
C65A C66A 1.384(8)
C65A H65A 0.9500
C66A H66A 0.9500
C67A H67D 0.9800
C67A H67E 0.9800
C67A H67F 0.9800
S61A O63A 1.388(6)
S61A O62A 1.456(6)
S61A O61A 1.458(6)
O71 H71A 0.8475
O71 H71B 0.8448
O81 H81B 0.8387
O81 H81A 0.8393

loop_
_geom_hbond_atom_site_label_D
_geom_hbond_atom_site_label_H
_geom_hbond_atom_site_label_A
_geom_hbond_site_symmetry_A
_geom_hbond_distance_DH
_geom_hbond_distance_HA
_geom_hbond_distance_DA
_geom_hbond_angle_DHA
_geom_hbond_publ_flag
N1 H1 O71 . 0.93 1.79 2.716(4) 169 y
N4 H4 O81 . 1.00 1.69 2.690(4) 173 y
O71 H71A O51 . 0.85 1.88 2.708(4) 167 y
O71 H71B O61 1_655 0.84 1.87 2.675(5) 160 y
O81 H81A O61 . 0.84 2.05 2.852(5) 161 y
O81 H81B O52 1_455 0.84 1.92 2.748(4) 167 y
C1 H1A O63 . 1.00 2.23 3.139(7) 151 y
C2 H2B O63 . 0.99 2.47 3.314(7) 143 y
C6 H6A O53 3_765 0.99 2.37 3.191(5) 140 y
C16 H16 O62 1_655 0.95 2.41 3.228(6) 144 y
C22 H22 O71 . 0.95 2.49 3.381(5) 156 y
C34 H34 O51 2_755 0.95 2.42 3.362(6) 169 y
C41 H41A O53 . 0.99 2.35 3.280(5) 157 y
C41 H41B O61 3_665 0.99 2.37 3.341(5) 167 y

loop_
_geom_torsion_atom_site_label_1
_geom_torsion_atom_site_label_2
_geom_torsion_atom_site_label_3
_geom_torsion_atom_site_label_4
_geom_torsion
_geom_torsion_publ_flag
C6 N1 C2 C3 -55.3(4) ?
C1 N1 C2 C3 -177.3(3) ?
N1 C2 C3 N4 55.4(4) ?
C2 C3 N4 C5 -53.2(4) ?
C2 C3 N4 C41 -179.7(3) ?
C3 N4 C5 C6 54.7(4) ?
C41 N4 C5 C6 -177.3(3) ?
N4 C5 C6 N1 -57.2(4) ?
C2 N1 C6 C5 55.9(4) ?
C1 N1 C6 C5 179.6(3) ?
C6 N1 C1 C21 59.7(3) ?
C2 N1 C1 C11 -51.9(4) y
C2 N1 C1 C21 -179.0(3) y
C6 N1 C1 C11 -173.2(3) ?
C21 C1 C11 C16 46.3(5) ?
N1 C1 C11 C16 -79.4(4) ?
C21 C1 C11 C12 -132.4(3) ?
N1 C1 C11 C12 101.8(4) y
C16 C11 C12 C13 -0.9(6) ?
C1 C11 C12 C13 177.9(3) ?
C11 C12 C13 C14 -0.2(6) ?
C12 C13 C14 F14 -179.0(4) ?
C12 C13 C14 C15 1.6(6) ?
C13 C14 C15 C16 -2.0(6) ?
F14 C14 C15 C16 178.7(4) ?
C12 C11 C16 C15 0.5(6) ?
C1 C11 C16 C15 -178.2(3) ?
C14 C15 C16 C11 0.8(6) ?
C11 C1 C21 C22 -82.7(4) ?
N1 C1 C21 C22 42.4(5) y
C11 C1 C21 C26 97.7(4) ?
N1 C1 C21 C26 -137.2(3) ?
C26 C21 C22 C23 -0.8(6) ?
C1 C21 C22 C23 179.6(4) ?
C21 C22 C23 C24 -0.4(7) ?
C22 C23 C24 C25 0.5(7) ?
C22 C23 C24 F24 179.7(4) ?
C23 C24 C25 C26 0.5(7) ?
F24 C24 C25 C26 -178.7(4) ?
C22 C21 C26 C25 1.9(6) ?
C1 C21 C26 C25 -178.5(4) ?
C24 C25 C26 C21 -1.7(7) ?
C3 N4 C41 C42 -56.2(4) y
C5 N4 C41 C42 178.0(3) ?
N4 C41 C42 C43 121.6(4) y
C41 C42 C43 C31 172.9(3) y
C42 C43 C31 C36 12.6(6) ?
C42 C43 C31 C32 -167.1(4) y
C36 C31 C32 C33 -1.3(6) ?
C43 C31 C32 C33 178.3(4) ?
C31 C32 C33 C34 1.4(7) ?
C32 C33 C34 C35 -0.3(7) ?
C33 C34 C35 C36 -0.8(7) ?
C32 C31 C36 C35 0.2(6) ?
C43 C31 C36 C35 -179.4(4) ?
C34 C35 C36 C31 0.8(7) ?
C56 C51 C52 C53 0.4(6) ?
S51 C51 C52 C53 -177.5(3) ?
C51 C52 C53 C54 0.0(6) ?
C52 C53 C54 C55 -0.6(6) ?
C52 C53 C54 C57 177.9(4) ?
C53 C54 C55 C56 0.6(6) ?
C57 C54 C55 C56 -177.8(4) ?
C52 C51 C56 C55 -0.4(6) ?
S51 C51 C56 C55 177.5(3) ?
C54 C55 C56 C51 -0.2(6) ?
C52 C51 S51 O52 73.3(3) ?
C56 C51 S51 O52 -104.6(3) ?
C52 C51 S51 O53 -46.4(3) ?
C56 C51 S51 O53 135.8(3) ?
C52 C51 S51 O51 -165.6(3) ?
C56 C51 S51 O51 16.5(4) ?
C66 C61 C62 C63 2.5(17) ?
S61 C61 C62 C63 -173.3(9) ?
C61 C62 C63 C64 -3.3(18) ?
C62 C63 C64 C65 1.7(15) ?
C62 C63 C64 C67 -178.7(13) ?
C63 C64 C65 C66 0.7(13) ?
C67 C64 C65 C66 -178.9(9) ?
C62 C61 C66 C65 -0.2(11) ?
S61 C61 C66 C65 175.5(4) ?
C64 C65 C66 C61 -1.4(9) ?
C66 C61 S61 O63 -58.5(5) ?
C62 C61 S61 O63 117.3(10) ?
C66 C61 S61 O62 176.8(4) ?
C62 C61 S61 O62 -7.5(10) ?
C66 C61 S61 O61 56.4(4) ?
C62 C61 S61 O61 -127.8(9) ?
C66A C61A C62A C63A -8(7) ?
S61A C61A C62A C63A 157(4) ?
C61A C62A C63A C64A 18(7) ?
C62A C63A C64A C65A -12(6) ?
C62A C63A C64A C67A 157(7) ?
C63A C64A C65A C66A -5(7) ?
C67A C64A C65A C66A -174(5) ?
C62A C61A C66A C65A -9(5) ?
S61A C61A C66A C65A -173(3) ?
C64A C65A C66A C61A 16(6) ?
C66A C61A S61A O63A -95(2) ?
C62A C61A S61A O63A 101(4) ?
C66A C61A S61A O62A 137(2) ?
C62A C61A S61A O62A -27(4) ?
C66A C61A S61A O61A 19(2) ?
C62A C61A S61A O61A -145(4) ?
